data_7104627
loop_
_publ_author_name
'Das, Hari Sankar'
'Das, Atanu Kumar'
'Pattacini, Roberto'
'H\"ubner, Ralph'
'Sarkar, Biprajit'
'Braunstein, Pierre'

_publ_section_title
;
 First structurally characterized mono- and dinuclear ruthenium
 complexes derived from zwitterionic quinonoid ligands.
;
_journal_issue 29
_journal_name_full 'Chemical communications (Cambridge, England)'
_journal_page_first 4387
_journal_page_last 4389
_journal_paper_doi 10.1039/b907710c
_journal_volume 34
_journal_year 2009
_chemical_formula_moiety 'C52 H48 N10 O2 Ru2, 2(C H2 Cl2), 2(Cl O4)'
_chemical_formula_sum 'C54 H52 Cl6 N10 O10 Ru2'
_chemical_formula_weight 1415.90
_space_group_IT_number 2
_symmetry_cell_setting triclinic
_symmetry_Int_Tables_number 2
_symmetry_space_group_name_Hall '-P 1'
_symmetry_space_group_name_H-M 'P -1'
_atom_sites_solution_hydrogens geom
_atom_sites_solution_primary direct
_atom_sites_solution_secondary difmap
_audit_creation_method SHELXL-97
_cell_angle_alpha 68.649(2)
_cell_angle_beta 86.397(2)
_cell_angle_gamma 88.834(2)
_cell_formula_units_Z 2
_cell_length_a 12.8148(5)
_cell_length_b 13.9252(3)
_cell_length_c 17.7605(6)
_cell_measurement_reflns_used 8954
_cell_measurement_temperature 173(2)
_cell_measurement_theta_max 27.103
_cell_measurement_theta_min 0.998
_cell_volume 2945.97(16)
_computing_cell_refinement 'HKL Scalepack (Otwinowski & Minor 1997)'
_computing_data_reduction 'HKL Denzo and Scalepack (Otwinowski & Minor 1997)'
_computing_molecular_graphics ORTEP-3
_computing_publication_material PLATON
_computing_structure_refinement 'SHELXL-97 (Sheldrick, 1997)'
_computing_structure_solution 'SHELXS-97 (Sheldrick, 1997)'
_diffrn_ambient_temperature 173(2)
_diffrn_detector_area_resol_mean 9
_diffrn_measured_fraction_theta_full 0.999
_diffrn_measured_fraction_theta_max 0.999
_diffrn_measurement_device_type KappaCCD
_diffrn_measurement_method CCD
_diffrn_radiation_monochromator graphite
_diffrn_radiation_probe x-ray
_diffrn_radiation_type MoK\a
_diffrn_radiation_wavelength 0.71073
_diffrn_reflns_av_R_equivalents 0.0339
_diffrn_reflns_av_sigmaI/netI 0.0806
_diffrn_reflns_limit_h_max 15
_diffrn_reflns_limit_h_min -16
_diffrn_reflns_limit_k_max 17
_diffrn_reflns_limit_k_min -17
_diffrn_reflns_limit_l_max 22
_diffrn_reflns_limit_l_min -22
_diffrn_reflns_number 18481
_diffrn_reflns_theta_full 26.50
_diffrn_reflns_theta_max 26.50
_diffrn_reflns_theta_min 1.23
_diffrn_source 'fine-focus sealed tube'
_exptl_absorpt_coefficient_mu 0.850
_exptl_absorpt_correction_type none
_exptl_crystal_colour black
_exptl_crystal_density_diffrn 1.596
_exptl_crystal_density_method 'not measured'
_exptl_crystal_description block
_exptl_crystal_F_000 1432
_exptl_crystal_size_max 0.12
_exptl_crystal_size_mid 0.12
_exptl_crystal_size_min 0.10
_refine_diff_density_max 1.354
_refine_diff_density_min -0.880
_refine_diff_density_rms 0.117
_refine_ls_extinction_method none
_refine_ls_goodness_of_fit_ref 1.016
_refine_ls_hydrogen_treatment constr
_refine_ls_matrix_type full
_refine_ls_number_parameters 754
_refine_ls_number_reflns 12203
_refine_ls_number_restraints 0
_refine_ls_restrained_S_all 1.016
_refine_ls_R_factor_all 0.0951
_refine_ls_R_factor_gt 0.0529
_refine_ls_shift/su_max 0.000
_refine_ls_shift/su_mean 0.000
_refine_ls_structure_factor_coef Fsqd
_refine_ls_weighting_details 'calc w=1/[\s^2^(Fo^2^)+(0.0837P)^2^+0.0000P] where P=(Fo^2^+2Fc^2^)/3'
_refine_ls_weighting_scheme calc
_refine_ls_wR_factor_gt 0.1280
_refine_ls_wR_factor_ref 0.1506
_reflns_number_gt 8157
_reflns_number_total 12203
_reflns_threshold_expression >2sigma(I)
_cod_data_source_file b907710c.txt
_cod_data_source_block 2_2ClO4
_cod_database_code 7104627

loop_
_symmetry_equiv_pos_as_xyz
'x, y, z'
'-x, -y, -z'

loop_
_atom_site_label
_atom_site_type_symbol
_atom_site_fract_x
_atom_site_fract_y
_atom_site_fract_z
_atom_site_U_iso_or_equiv
_atom_site_adp_type
_atom_site_occupancy
_atom_site_symmetry_multiplicity
_atom_site_calc_flag
_atom_site_refinement_flags
_atom_site_disorder_assembly
_atom_site_disorder_group
Ru1 Ru 0.72938(3) 0.25539(3) 0.34177(2) 0.02775(12) Uani 1 1 d . . .
Ru2 Ru 0.84184(3) 0.23964(2) -0.10154(2) 0.02523(11) Uani 1 1 d . . .
N1 N 0.6445(3) 0.2488(3) 0.2470(2) 0.0299(9) Uani 1 1 d . . .
N2 N 0.7197(3) 0.2832(3) -0.0370(2) 0.0284(9) Uani 1 1 d . . .
N3 N 0.6989(3) 0.4099(3) 0.3019(2) 0.0344(9) Uani 1 1 d . . .
N4 N 0.6169(3) 0.2619(3) 0.4254(2) 0.0341(9) Uani 1 1 d . . .
N5 N 0.8314(3) 0.2488(3) 0.4285(2) 0.0330(9) Uani 1 1 d . . .
N6 N 0.7571(3) 0.1001(3) 0.3919(3) 0.0365(10) Uani 1 1 d . . .
N7 N 0.8095(3) 0.0837(3) -0.0481(2) 0.0293(9) Uani 1 1 d . . .
N8 N 0.9695(3) 0.1760(3) -0.1424(2) 0.0288(9) Uani 1 1 d . . .
N9 N 0.7815(3) 0.2646(3) -0.2099(2) 0.0286(9) Uani 1 1 d . . .
N10 N 0.8862(3) 0.3883(3) -0.1642(2) 0.0284(9) Uani 1 1 d . . .
O1 O 0.8474(2) 0.2600(2) 0.25572(19) 0.0314(7) Uani 1 1 d . . .
O3 O 0.8277(4) 0.6229(3) 0.5118(3) 0.0840(16) Uani 1 1 d . . .
O2 O 0.9119(2) 0.2331(2) 0.00175(19) 0.0293(7) Uani 1 1 d . . .
O4 O 0.8899(4) 0.5773(3) 0.4025(4) 0.0965(18) Uani 1 1 d . . .
O5 O 0.7221(3) 0.5245(3) 0.4658(2) 0.0513(10) Uani 1 1 d . . .
O6 O 0.7582(4) 0.6983(3) 0.3891(3) 0.0669(13) Uani 1 1 d . . .
O7 O 0.5709(5) -0.1381(3) 0.2382(4) 0.121(2) Uani 1 1 d . . .
O8 O 0.6212(3) 0.0341(3) 0.1802(3) 0.0773(14) Uani 1 1 d . . .
O9 O 0.4673(4) -0.0140(3) 0.2638(3) 0.0757(14) Uani 1 1 d . . .
O10 O 0.4789(5) -0.0244(5) 0.1382(4) 0.122(2) Uani 1 1 d . . .
C1 C 0.8173(3) 0.2565(3) 0.1890(3) 0.0260(10) Uani 1 1 d . . .
C2 C 0.8868(4) 0.2479(3) 0.1288(3) 0.0283(10) Uani 1 1 d . . .
H2 H 0.9580 0.2425 0.1366 0.034 Uiso 1 1 calc R . .
C3 C 0.8513(4) 0.2471(3) 0.0573(3) 0.0271(10) Uani 1 1 d . . .
C4 C 0.7383(3) 0.2676(3) 0.0398(3) 0.0253(10) Uani 1 1 d . . .
C5 C 0.6686(3) 0.2713(3) 0.1022(3) 0.0292(10) Uani 1 1 d . . .
H5 H 0.5979 0.2818 0.0928 0.035 Uiso 1 1 calc R . .
C6 C 0.7021(4) 0.2597(3) 0.1790(3) 0.0291(10) Uani 1 1 d . . .
C7 C 0.5300(4) 0.2424(3) 0.2428(3) 0.0342(11) Uani 1 1 d . . .
H7 H 0.5173 0.2081 0.2048 0.041 Uiso 1 1 calc R . .
C8 C 0.4835(4) 0.3502(4) 0.2098(3) 0.0462(14) Uani 1 1 d . . .
H8A H 0.4907 0.3836 0.2479 0.069 Uiso 1 1 calc R . .
H8B H 0.4108 0.3454 0.2016 0.069 Uiso 1 1 calc R . .
H8C H 0.5197 0.3895 0.1592 0.069 Uiso 1 1 calc R . .
C9 C 0.4755(4) 0.1795(4) 0.3245(3) 0.0449(13) Uani 1 1 d . . .
H9A H 0.5128 0.1163 0.3488 0.067 Uiso 1 1 calc R . .
H9B H 0.4052 0.1643 0.3167 0.067 Uiso 1 1 calc R . .
H9C H 0.4744 0.2184 0.3594 0.067 Uiso 1 1 calc R . .
C10 C 0.6141(4) 0.3209(3) -0.0624(3) 0.0335(11) Uani 1 1 d . . .
H10 H 0.5874 0.3572 -0.0271 0.040 Uiso 1 1 calc R . .
C11 C 0.6152(4) 0.3985(4) -0.1490(3) 0.0470(14) Uani 1 1 d . . .
H11A H 0.6712 0.4469 -0.1579 0.071 Uiso 1 1 calc R . .
H11B H 0.5498 0.4346 -0.1576 0.071 Uiso 1 1 calc R . .
H11C H 0.6253 0.3629 -0.1861 0.071 Uiso 1 1 calc R . .
C12 C 0.5374(4) 0.2334(4) -0.0508(4) 0.0470(14) Uani 1 1 d . . .
H12A H 0.5610 0.1957 -0.0844 0.070 Uiso 1 1 calc R . .
H12B H 0.4694 0.2615 -0.0656 0.070 Uiso 1 1 calc R . .
H12C H 0.5336 0.1879 0.0049 0.070 Uiso 1 1 calc R . .
C13 C 0.7441(5) 0.4816(4) 0.2359(3) 0.0474(14) Uani 1 1 d . . .
H13 H 0.7982 0.4618 0.2073 0.057 Uiso 1 1 calc R . .
C14 C 0.7137(5) 0.5838(4) 0.2086(4) 0.0548(16) Uani 1 1 d . . .
H14 H 0.7459 0.6313 0.1618 0.066 Uiso 1 1 calc R . .
C15 C 0.6359(6) 0.6140(4) 0.2512(4) 0.0645(19) Uani 1 1 d . . .
H15 H 0.6156 0.6828 0.2341 0.077 Uiso 1 1 calc R . .
C16 C 0.5874(5) 0.5426(4) 0.3194(4) 0.0534(15) Uani 1 1 d . . .
H16 H 0.5333 0.5621 0.3482 0.064 Uiso 1 1 calc R . .
C17 C 0.6211(4) 0.4398(4) 0.3447(3) 0.0412(13) Uani 1 1 d . . .
C18 C 0.5764(4) 0.3571(4) 0.4162(3) 0.0381(12) Uani 1 1 d . . .
C19 C 0.5032(4) 0.3683(5) 0.4718(4) 0.0546(15) Uani 1 1 d . . .
H19 H 0.4739 0.4328 0.4633 0.066 Uiso 1 1 calc R . .
C20 C 0.4726(5) 0.2866(6) 0.5394(4) 0.0684(19) Uani 1 1 d . . .
H20 H 0.4240 0.2957 0.5773 0.082 Uiso 1 1 calc R . .
C21 C 0.5136(4) 0.1908(5) 0.5514(3) 0.0511(15) Uani 1 1 d . . .
H21 H 0.4938 0.1341 0.5973 0.061 Uiso 1 1 calc R . .
C22 C 0.5849(4) 0.1808(4) 0.4933(3) 0.0423(13) Uani 1 1 d . . .
H22 H 0.6126 0.1160 0.5008 0.051 Uiso 1 1 calc R . .
C23 C 0.8672(4) 0.3296(4) 0.4424(3) 0.0398(12) Uani 1 1 d . . .
H23 H 0.8484 0.3954 0.4087 0.048 Uiso 1 1 calc R . .
C24 C 0.9314(4) 0.3203(4) 0.5050(3) 0.0466(14) Uani 1 1 d . . .
H24 H 0.9556 0.3781 0.5131 0.056 Uiso 1 1 calc R . .
C25 C 0.9578(5) 0.2230(5) 0.5544(4) 0.0617(17) Uani 1 1 d . . .
H25 H 1.0008 0.2142 0.5967 0.074 Uiso 1 1 calc R . .
C26 C 0.9213(5) 0.1383(5) 0.5417(4) 0.0634(18) Uani 1 1 d . . .
H26 H 0.9392 0.0722 0.5753 0.076 Uiso 1 1 calc R . .
C27 C 0.8580(4) 0.1524(4) 0.4789(3) 0.0439(13) Uani 1 1 d . . .
C28 C 0.8166(4) 0.0680(4) 0.4569(4) 0.0509(15) Uani 1 1 d . . .
C29 C 0.8363(5) -0.0358(4) 0.4988(4) 0.073(2) Uani 1 1 d . . .
H29 H 0.8735 -0.0568 0.5453 0.088 Uiso 1 1 calc R . .
C30 C 0.7987(6) -0.1074(4) 0.4690(5) 0.084(2) Uani 1 1 d . . .
H30 H 0.8109 -0.1774 0.4956 0.100 Uiso 1 1 calc R . .
C31 C 0.7445(5) -0.0748(4) 0.4014(4) 0.0605(18) Uani 1 1 d . . .
H31 H 0.7213 -0.1219 0.3801 0.073 Uiso 1 1 calc R . .
C32 C 0.7239(4) 0.0290(4) 0.3643(4) 0.0447(14) Uani 1 1 d . . .
H32 H 0.6856 0.0505 0.3183 0.054 Uiso 1 1 calc R . .
C33 C 0.7237(4) 0.0401(3) 0.0002(3) 0.0346(11) Uani 1 1 d . . .
H33 H 0.6752 0.0829 0.0134 0.042 Uiso 1 1 calc R . .
C34 C 0.7050(4) -0.0650(4) 0.0310(3) 0.0407(13) Uani 1 1 d . . .
H34 H 0.6437 -0.0917 0.0618 0.049 Uiso 1 1 calc R . .
C35 C 0.7795(4) -0.1296(4) 0.0148(3) 0.0428(13) Uani 1 1 d . . .
H35 H 0.7696 -0.2007 0.0353 0.051 Uiso 1 1 calc R . .
C36 C 0.8688(4) -0.0864(3) -0.0325(3) 0.0382(12) Uani 1 1 d . . .
H36 H 0.9201 -0.1285 -0.0434 0.046 Uiso 1 1 calc R . .
C37 C 0.8816(4) 0.0189(3) -0.0634(3) 0.0300(11) Uani 1 1 d . . .
C38 C 0.9727(4) 0.0717(3) -0.1159(3) 0.0297(10) Uani 1 1 d . . .
C39 C 1.0556(4) 0.0200(4) -0.1369(3) 0.0430(13) Uani 1 1 d . . .
H39 H 1.0562 -0.0517 -0.1174 0.052 Uiso 1 1 calc R . .
C40 C 1.1372(5) 0.0744(4) -0.1866(3) 0.0497(14) Uani 1 1 d . . .
H40 H 1.1938 0.0403 -0.2008 0.060 Uiso 1 1 calc R . .
C41 C 1.1340(4) 0.1812(4) -0.2154(3) 0.0462(14) Uani 1 1 d . . .
H41 H 1.1882 0.2198 -0.2497 0.055 Uiso 1 1 calc R . .
C42 C 1.0501(4) 0.2292(4) -0.1926(3) 0.0387(12) Uani 1 1 d . . .
H42 H 1.0483 0.3009 -0.2123 0.046 Uiso 1 1 calc R . .
C43 C 0.9362(4) 0.4487(3) -0.1337(3) 0.0333(11) Uani 1 1 d . . .
H43 H 0.9475 0.4239 -0.0787 0.040 Uiso 1 1 calc R . .
C44 C 0.9713(4) 0.5460(3) -0.1814(3) 0.0403(13) Uani 1 1 d . . .
H44 H 1.0060 0.5856 -0.1584 0.048 Uiso 1 1 calc R . .
C45 C 0.9552(4) 0.5847(4) -0.2624(3) 0.0454(14) Uani 1 1 d . . .
H45 H 0.9791 0.6502 -0.2950 0.055 Uiso 1 1 calc R . .
C46 C 0.9024(4) 0.5242(4) -0.2952(3) 0.0446(13) Uani 1 1 d . . .
H46 H 0.8906 0.5485 -0.3501 0.054 Uiso 1 1 calc R . .
C47 C 0.8674(4) 0.4264(3) -0.2443(3) 0.0308(11) Uani 1 1 d . . .
C48 C 0.8071(4) 0.3561(3) -0.2706(3) 0.0320(11) Uani 1 1 d . . .
C49 C 0.7733(4) 0.3816(4) -0.3469(3) 0.0411(13) Uani 1 1 d . . .
H49 H 0.7916 0.4451 -0.3865 0.049 Uiso 1 1 calc R . .
C50 C 0.7119(4) 0.3134(4) -0.3655(3) 0.0487(14) Uani 1 1 d . . .
H50 H 0.6884 0.3303 -0.4173 0.058 Uiso 1 1 calc R . .
C51 C 0.6867(4) 0.2202(4) -0.3056(3) 0.0447(14) Uani 1 1 d . . .
H51 H 0.6463 0.1723 -0.3162 0.054 Uiso 1 1 calc R . .
C52 C 0.7225(4) 0.1989(4) -0.2295(3) 0.0353(12) Uani 1 1 d . . .
H52 H 0.7049 0.1357 -0.1894 0.042 Uiso 1 1 calc R . .
C53 C 0.7496(5) 0.5405(5) -0.0176(5) 0.072(2) Uani 1 1 d . . .
H53A H 0.7568 0.5486 -0.0742 0.086 Uiso 1 1 calc R . .
H53B H 0.7500 0.4671 0.0141 0.086 Uiso 1 1 calc R . .
C54 C 0.7578(8) 0.8886(8) -0.2126(7) 0.126(3) Uiso 1 1 d . A 1
H54A H 0.6944 0.9146 -0.2402 0.151 Uiso 1 1 calc R A 1
H54B H 0.7432 0.8748 -0.1554 0.151 Uiso 1 1 calc R A 1
Cl1 Cl 0.80053(11) 0.60399(9) 0.44129(8) 0.0439(3) Uani 1 1 d . . .
Cl2 Cl 0.53591(10) -0.03639(9) 0.20590(8) 0.0441(3) Uani 1 1 d . . .
Cl3 Cl 0.63252(15) 0.58856(19) 0.00009(14) 0.0993(7) Uani 1 1 d . . .
Cl4 Cl 0.85711(14) 0.59574(16) 0.00457(13) 0.0841(6) Uani 1 1 d . . .
Cl5 Cl 0.7989(3) 0.7634(3) -0.2277(4) 0.1051(15) Uani 0.55 1 d P A 1
Cl5B Cl 0.7087(11) 0.8037(10) -0.1520(8) 0.113(4) Uiso 0.20 1 d P B 3
Cl5C Cl 0.7901(9) 0.7869(8) -0.1822(7) 0.101(3) Uiso 0.25 1 d P C 2
Cl6 Cl 0.8466(5) 0.9720(3) -0.2468(3) 0.1188(18) Uani 0.55 1 d P A 1
Cl6B Cl 0.8949(16) 0.8926(16) -0.2641(13) 0.183(7) Uiso 0.20 1 d P D 3
Cl6C Cl 0.7976(13) 0.9830(12) -0.2887(10) 0.161(6) Uiso 0.25 1 d P E 2

loop_
_atom_site_aniso_label
_atom_site_aniso_U_11
_atom_site_aniso_U_22
_atom_site_aniso_U_33
_atom_site_aniso_U_23
_atom_site_aniso_U_13
_atom_site_aniso_U_12
Ru1 0.0312(2) 0.0246(2) 0.0300(2) -0.01291(15) -0.00127(17) -0.00089(15)
Ru2 0.0287(2) 0.02137(19) 0.0257(2) -0.00873(15) -0.00121(16) -0.00016(14)
N1 0.030(2) 0.029(2) 0.033(2) -0.0128(17) -0.0028(18) -0.0011(16)
N2 0.026(2) 0.0249(19) 0.036(2) -0.0127(16) -0.0017(18) 0.0009(15)
N3 0.043(2) 0.030(2) 0.034(2) -0.0150(18) -0.011(2) 0.0010(18)
N4 0.028(2) 0.044(2) 0.036(2) -0.0206(19) -0.0053(19) 0.0001(18)
N5 0.034(2) 0.034(2) 0.035(2) -0.0176(18) 0.0000(19) -0.0031(17)
N6 0.043(2) 0.027(2) 0.040(3) -0.0127(18) 0.000(2) -0.0034(18)
N7 0.033(2) 0.0262(19) 0.027(2) -0.0077(16) 0.0001(18) 0.0017(16)
N8 0.035(2) 0.030(2) 0.023(2) -0.0107(16) -0.0013(17) 0.0009(16)
N9 0.029(2) 0.0230(18) 0.032(2) -0.0079(16) -0.0018(18) 0.0000(15)
N10 0.028(2) 0.0247(18) 0.034(2) -0.0117(16) -0.0011(17) -0.0006(15)
O1 0.0294(17) 0.0350(17) 0.0316(19) -0.0135(14) -0.0051(15) -0.0037(13)
O3 0.131(4) 0.072(3) 0.046(3) -0.013(2) -0.013(3) -0.046(3)
O2 0.0309(18) 0.0322(16) 0.0279(18) -0.0146(14) -0.0029(15) 0.0044(13)
O4 0.077(3) 0.060(3) 0.156(5) -0.049(3) 0.032(4) 0.003(2)
O5 0.060(2) 0.041(2) 0.051(2) -0.0136(17) -0.009(2) -0.0142(18)
O6 0.085(3) 0.037(2) 0.063(3) -0.0008(19) 0.005(2) 0.010(2)
O7 0.154(5) 0.038(3) 0.142(5) -0.012(3) 0.066(4) 0.017(3)
O8 0.064(3) 0.060(3) 0.112(4) -0.038(3) 0.017(3) -0.020(2)
O9 0.091(3) 0.056(2) 0.079(3) -0.030(2) 0.044(3) -0.005(2)
O10 0.093(4) 0.208(7) 0.087(4) -0.075(4) -0.013(4) -0.026(4)
C1 0.030(2) 0.019(2) 0.030(3) -0.0095(18) -0.002(2) -0.0004(18)
C2 0.028(2) 0.030(2) 0.031(3) -0.016(2) -0.003(2) -0.0008(19)
C3 0.032(3) 0.016(2) 0.031(3) -0.0062(18) -0.002(2) 0.0002(17)
C4 0.027(2) 0.017(2) 0.032(3) -0.0101(18) -0.004(2) 0.0004(17)
C5 0.021(2) 0.032(2) 0.036(3) -0.014(2) -0.006(2) 0.0034(19)
C6 0.034(3) 0.022(2) 0.033(3) -0.0131(19) -0.001(2) -0.0009(18)
C7 0.030(3) 0.042(3) 0.035(3) -0.019(2) -0.003(2) 0.000(2)
C8 0.034(3) 0.054(3) 0.053(4) -0.022(3) -0.007(3) 0.009(2)
C9 0.032(3) 0.065(3) 0.044(3) -0.028(3) 0.007(2) -0.011(3)
C10 0.032(3) 0.036(3) 0.035(3) -0.017(2) -0.005(2) 0.007(2)
C11 0.041(3) 0.045(3) 0.049(3) -0.009(3) -0.008(3) 0.013(2)
C12 0.033(3) 0.050(3) 0.064(4) -0.028(3) -0.011(3) 0.003(2)
C13 0.067(4) 0.032(3) 0.042(3) -0.011(2) -0.007(3) -0.001(3)
C14 0.077(4) 0.031(3) 0.052(4) -0.008(3) -0.017(3) -0.001(3)
C15 0.092(5) 0.031(3) 0.075(5) -0.019(3) -0.045(4) 0.016(3)
C16 0.059(4) 0.048(3) 0.067(4) -0.034(3) -0.028(3) 0.016(3)
C17 0.042(3) 0.045(3) 0.046(3) -0.027(3) -0.017(3) 0.010(2)
C18 0.031(3) 0.052(3) 0.045(3) -0.035(3) -0.004(2) 0.003(2)
C19 0.042(3) 0.074(4) 0.067(4) -0.048(4) -0.007(3) 0.009(3)
C20 0.047(4) 0.118(6) 0.058(4) -0.055(4) 0.016(3) -0.014(4)
C21 0.039(3) 0.078(4) 0.039(3) -0.025(3) 0.002(3) -0.016(3)
C22 0.037(3) 0.052(3) 0.036(3) -0.013(2) -0.001(2) -0.007(2)
C23 0.040(3) 0.038(3) 0.047(3) -0.022(2) 0.002(3) -0.003(2)
C24 0.038(3) 0.060(3) 0.053(4) -0.033(3) -0.010(3) -0.002(3)
C25 0.055(4) 0.075(4) 0.061(4) -0.028(3) -0.024(3) 0.004(3)
C26 0.066(4) 0.050(3) 0.065(4) -0.008(3) -0.033(4) 0.009(3)
C27 0.045(3) 0.041(3) 0.043(3) -0.012(2) -0.012(3) 0.009(2)
C28 0.052(4) 0.034(3) 0.063(4) -0.012(3) -0.009(3) -0.001(2)
C29 0.076(5) 0.036(3) 0.097(6) -0.005(3) -0.038(4) 0.009(3)
C30 0.083(5) 0.021(3) 0.135(7) -0.012(4) -0.020(5) 0.004(3)
C31 0.050(4) 0.030(3) 0.101(6) -0.024(3) -0.002(4) -0.001(3)
C32 0.047(3) 0.029(3) 0.061(4) -0.020(2) 0.003(3) -0.006(2)
C33 0.038(3) 0.029(2) 0.036(3) -0.012(2) 0.006(2) -0.003(2)
C34 0.043(3) 0.035(3) 0.040(3) -0.011(2) 0.007(3) -0.003(2)
C35 0.057(3) 0.026(2) 0.042(3) -0.008(2) 0.001(3) -0.006(2)
C36 0.049(3) 0.028(2) 0.038(3) -0.012(2) -0.001(3) 0.007(2)
C37 0.041(3) 0.025(2) 0.026(3) -0.0107(19) -0.002(2) 0.002(2)
C38 0.038(3) 0.026(2) 0.027(3) -0.0107(19) -0.002(2) 0.0031(19)
C39 0.047(3) 0.034(3) 0.048(3) -0.017(2) 0.002(3) 0.005(2)
C40 0.050(3) 0.055(3) 0.048(4) -0.025(3) 0.007(3) 0.012(3)
C41 0.043(3) 0.051(3) 0.041(3) -0.013(3) 0.010(3) -0.001(2)
C42 0.042(3) 0.037(3) 0.031(3) -0.006(2) 0.002(2) -0.001(2)
C43 0.032(3) 0.032(2) 0.038(3) -0.015(2) -0.002(2) -0.007(2)
C44 0.046(3) 0.032(3) 0.048(3) -0.019(2) -0.002(3) -0.009(2)
C45 0.056(4) 0.026(3) 0.048(4) -0.006(2) 0.002(3) -0.015(2)
C46 0.057(3) 0.037(3) 0.036(3) -0.008(2) -0.003(3) -0.011(2)
C47 0.037(3) 0.025(2) 0.027(3) -0.0058(19) -0.002(2) -0.0035(19)
C48 0.031(3) 0.030(2) 0.032(3) -0.006(2) -0.002(2) -0.0040(19)
C49 0.050(3) 0.041(3) 0.029(3) -0.009(2) -0.001(2) -0.011(2)
C50 0.050(3) 0.060(3) 0.038(3) -0.018(3) -0.010(3) -0.013(3)
C51 0.045(3) 0.049(3) 0.040(3) -0.015(3) -0.002(3) -0.018(2)
C52 0.039(3) 0.033(2) 0.035(3) -0.013(2) 0.001(2) -0.011(2)
C53 0.053(4) 0.067(4) 0.100(6) -0.038(4) 0.008(4) 0.002(3)
Cl1 0.0533(8) 0.0327(6) 0.0427(8) -0.0087(5) -0.0101(6) -0.0034(6)
Cl2 0.0482(8) 0.0383(7) 0.0471(8) -0.0187(6) 0.0100(7) -0.0083(6)
Cl3 0.0545(11) 0.157(2) 0.1087(17) -0.0755(15) -0.0122(11) 0.0265(12)
Cl4 0.0568(10) 0.1234(16) 0.0954(15) -0.0656(13) -0.0202(10) 0.0102(10)
Cl5 0.079(3) 0.077(2) 0.174(5) -0.061(3) -0.023(3) 0.0140(19)
Cl6 0.206(6) 0.088(3) 0.072(3) -0.039(2) -0.010(3) -0.036(3)

loop_
_atom_type_symbol
_atom_type_description
_atom_type_scat_dispersion_real
_atom_type_scat_dispersion_imag
_atom_type_scat_source
Ru Ru -1.2594 0.8363 'International Tables Vol C Tables 4.2.6.8 and 6.1.1.4'
N N 0.0061 0.0033 'International Tables Vol C Tables 4.2.6.8 and 6.1.1.4'
O O 0.0106 0.0060 'International Tables Vol C Tables 4.2.6.8 and 6.1.1.4'
C C 0.0033 0.0016 'International Tables Vol C Tables 4.2.6.8 and 6.1.1.4'
Cl Cl 0.1484 0.1585 'International Tables Vol C Tables 4.2.6.8 and 6.1.1.4'
H H 0.0000 0.0000 'International Tables Vol C Tables 4.2.6.8 and 6.1.1.4'

loop_
_geom_angle_atom_site_label_1
_geom_angle_atom_site_label_2
_geom_angle_atom_site_label_3
_geom_angle
_geom_angle_site_symmetry_1
_geom_angle_site_symmetry_3
_geom_angle_publ_flag
N4 Ru1 N3 78.73(16) . . ?
N4 Ru1 N6 97.02(16) . . ?
N3 Ru1 N6 174.97(17) . . ?
N4 Ru1 N5 84.68(15) . . ?
N3 Ru1 N5 98.30(15) . . ?
N6 Ru1 N5 78.50(16) . . ?
N4 Ru1 O1 175.58(13) . . ?
N3 Ru1 O1 97.45(14) . . ?
N6 Ru1 O1 86.69(14) . . ?
N5 Ru1 O1 93.73(14) . . ?
N4 Ru1 N1 103.57(15) . . ?
N3 Ru1 N1 87.74(14) . . ?
N6 Ru1 N1 95.93(15) . . ?
N5 Ru1 N1 170.66(15) . . ?
O1 Ru1 N1 78.35(14) . . ?
N9 Ru2 N10 78.99(14) . . ?
N9 Ru2 N8 87.02(15) . . ?
N10 Ru2 N8 95.00(14) . . ?
N9 Ru2 O2 172.52(12) . . ?
N10 Ru2 O2 93.56(13) . . ?
N8 Ru2 O2 92.97(13) . . ?
N9 Ru2 N7 97.99(14) . . ?
N10 Ru2 N7 172.69(15) . . ?
N8 Ru2 N7 78.13(14) . . ?
O2 Ru2 N7 89.32(13) . . ?
N9 Ru2 N2 102.99(15) . . ?
N10 Ru2 N2 92.73(14) . . ?
N8 Ru2 N2 168.38(14) . . ?
O2 Ru2 N2 77.88(13) . . ?
N7 Ru2 N2 94.45(14) . . ?
C6 N1 C7 116.1(4) . . ?
C6 N1 Ru1 114.6(3) . . ?
C7 N1 Ru1 129.1(3) . . ?
C4 N2 C10 116.1(4) . . ?
C4 N2 Ru2 114.6(3) . . ?
C10 N2 Ru2 129.2(3) . . ?
C13 N3 C17 118.4(4) . . ?
C13 N3 Ru1 125.7(4) . . ?
C17 N3 Ru1 115.8(3) . . ?
C22 N4 C18 117.6(4) . . ?
C22 N4 Ru1 125.2(3) . . ?
C18 N4 Ru1 117.0(3) . . ?
C23 N5 C27 118.3(4) . . ?
C23 N5 Ru1 125.5(3) . . ?
C27 N5 Ru1 116.0(3) . . ?
C32 N6 C28 117.9(4) . . ?
C32 N6 Ru1 125.5(4) . . ?
C28 N6 Ru1 116.6(3) . . ?
C33 N7 C37 117.2(4) . . ?
C33 N7 Ru2 126.4(3) . . ?
C37 N7 Ru2 116.4(3) . . ?
C38 N8 C42 117.7(4) . . ?
C38 N8 Ru2 116.5(3) . . ?
C42 N8 Ru2 125.9(3) . . ?
C52 N9 C48 116.5(4) . . ?
C52 N9 Ru2 127.1(3) . . ?
C48 N9 Ru2 116.3(3) . . ?
C43 N10 C47 118.4(4) . . ?
C43 N10 Ru2 125.3(3) . . ?
C47 N10 Ru2 116.2(3) . . ?
C1 O1 Ru1 115.5(3) . . ?
C3 O2 Ru2 116.0(3) . . ?
O1 C1 C2 122.6(4) . . ?
O1 C1 C6 117.1(4) . . ?
C2 C1 C6 120.3(4) . . ?
C3 C2 C1 120.7(4) . . ?
C3 C2 H2 119.7 . . ?
C1 C2 H2 119.7 . . ?
O2 C3 C2 122.9(4) . . ?
O2 C3 C4 116.8(4) . . ?
C2 C3 C4 120.2(4) . . ?
N2 C4 C5 128.9(4) . . ?
N2 C4 C3 113.1(4) . . ?
C5 C4 C3 118.0(4) . . ?
C4 C5 C6 121.9(4) . . ?
C4 C5 H5 119.1 . . ?
C6 C5 H5 119.1 . . ?
N1 C6 C5 128.8(4) . . ?
N1 C6 C1 113.6(4) . . ?
C5 C6 C1 117.7(4) . . ?
N1 C7 C8 110.1(4) . . ?
N1 C7 C9 112.6(4) . . ?
C8 C7 C9 110.3(4) . . ?
N1 C7 H7 107.9 . . ?
C8 C7 H7 107.9 . . ?
C9 C7 H7 107.9 . . ?
C7 C8 H8A 109.5 . . ?
C7 C8 H8B 109.5 . . ?
H8A C8 H8B 109.5 . . ?
C7 C8 H8C 109.5 . . ?
H8A C8 H8C 109.5 . . ?
H8B C8 H8C 109.5 . . ?
C7 C9 H9A 109.5 . . ?
C7 C9 H9B 109.5 . . ?
H9A C9 H9B 109.5 . . ?
C7 C9 H9C 109.5 . . ?
H9A C9 H9C 109.5 . . ?
H9B C9 H9C 109.5 . . ?
N2 C10 C11 112.8(4) . . ?
N2 C10 C12 112.6(4) . . ?
C11 C10 C12 110.4(4) . . ?
N2 C10 H10 106.9 . . ?
C11 C10 H10 106.9 . . ?
C12 C10 H10 106.9 . . ?
C10 C11 H11A 109.5 . . ?
C10 C11 H11B 109.5 . . ?
H11A C11 H11B 109.5 . . ?
C10 C11 H11C 109.5 . . ?
H11A C11 H11C 109.5 . . ?
H11B C11 H11C 109.5 . . ?
C10 C12 H12A 109.5 . . ?
C10 C12 H12B 109.5 . . ?
H12A C12 H12B 109.5 . . ?
C10 C12 H12C 109.5 . . ?
H12A C12 H12C 109.5 . . ?
H12B C12 H12C 109.5 . . ?
N3 C13 C14 122.7(6) . . ?
N3 C13 H13 118.6 . . ?
C14 C13 H13 118.6 . . ?
C15 C14 C13 119.1(6) . . ?
C15 C14 H14 120.5 . . ?
C13 C14 H14 120.5 . . ?
C14 C15 C16 119.9(5) . . ?
C14 C15 H15 120.0 . . ?
C16 C15 H15 120.0 . . ?
C15 C16 C17 118.8(6) . . ?
C15 C16 H16 120.6 . . ?
C17 C16 H16 120.6 . . ?
N3 C17 C16 121.1(5) . . ?
N3 C17 C18 115.0(4) . . ?
C16 C17 C18 123.9(5) . . ?
C19 C18 N4 120.5(5) . . ?
C19 C18 C17 126.1(5) . . ?
N4 C18 C17 113.3(4) . . ?
C20 C19 C18 121.0(6) . . ?
C20 C19 H19 119.5 . . ?
C18 C19 H19 119.5 . . ?
C19 C20 C21 119.8(6) . . ?
C19 C20 H20 120.1 . . ?
C21 C20 H20 120.1 . . ?
C20 C21 C22 118.0(5) . . ?
C20 C21 H21 121.0 . . ?
C22 C21 H21 121.0 . . ?
N4 C22 C21 123.0(5) . . ?
N4 C22 H22 118.5 . . ?
C21 C22 H22 118.5 . . ?
N5 C23 C24 123.0(5) . . ?
N5 C23 H23 118.5 . . ?
C24 C23 H23 118.5 . . ?
C25 C24 C23 117.7(5) . . ?
C25 C24 H24 121.1 . . ?
C23 C24 H24 121.1 . . ?
C24 C25 C26 120.4(6) . . ?
C24 C25 H25 119.8 . . ?
C26 C25 H25 119.8 . . ?
C25 C26 C27 119.3(5) . . ?
C25 C26 H26 120.4 . . ?
C27 C26 H26 120.4 . . ?
N5 C27 C26 121.3(5) . . ?
N5 C27 C28 114.0(5) . . ?
C26 C27 C28 124.7(5) . . ?
N6 C28 C29 122.0(5) . . ?
N6 C28 C27 114.4(4) . . ?
C29 C28 C27 123.6(6) . . ?
C28 C29 C30 118.1(6) . . ?
C28 C29 H29 120.9 . . ?
C30 C29 H29 120.9 . . ?
C31 C30 C29 119.7(5) . . ?
C31 C30 H30 120.1 . . ?
C29 C30 H30 120.1 . . ?
C30 C31 C32 119.4(6) . . ?
C30 C31 H31 120.3 . . ?
C32 C31 H31 120.3 . . ?
N6 C32 C31 122.6(6) . . ?
N6 C32 H32 118.7 . . ?
C31 C32 H32 118.7 . . ?
N7 C33 C34 123.2(5) . . ?
N7 C33 H33 118.4 . . ?
C34 C33 H33 118.4 . . ?
C33 C34 C35 118.6(5) . . ?
C33 C34 H34 120.7 . . ?
C35 C34 H34 120.7 . . ?
C36 C35 C34 118.8(4) . . ?
C36 C35 H35 120.6 . . ?
C34 C35 H35 120.6 . . ?
C37 C36 C35 119.9(5) . . ?
C37 C36 H36 120.0 . . ?
C35 C36 H36 120.0 . . ?
N7 C37 C36 122.2(4) . . ?
N7 C37 C38 114.2(4) . . ?
C36 C37 C38 123.6(4) . . ?
N8 C38 C39 121.9(4) . . ?
N8 C38 C37 114.8(4) . . ?
C39 C38 C37 123.3(4) . . ?
C40 C39 C38 119.9(5) . . ?
C40 C39 H39 120.1 . . ?
C38 C39 H39 120.1 . . ?
C39 C40 C41 118.9(5) . . ?
C39 C40 H40 120.6 . . ?
C41 C40 H40 120.6 . . ?
C42 C41 C40 119.1(5) . . ?
C42 C41 H41 120.4 . . ?
C40 C41 H41 120.4 . . ?
N8 C42 C41 122.5(4) . . ?
N8 C42 H42 118.7 . . ?
C41 C42 H42 118.7 . . ?
N10 C43 C44 122.1(5) . . ?
N10 C43 H43 118.9 . . ?
C44 C43 H43 118.9 . . ?
C45 C44 C43 120.2(5) . . ?
C45 C44 H44 119.9 . . ?
C43 C44 H44 119.9 . . ?
C44 C45 C46 118.7(4) . . ?
C44 C45 H45 120.6 . . ?
C46 C45 H45 120.6 . . ?
C45 C46 C47 119.0(5) . . ?
C45 C46 H46 120.5 . . ?
C47 C46 H46 120.5 . . ?
N10 C47 C46 121.5(4) . . ?
N10 C47 C48 114.0(4) . . ?
C46 C47 C48 124.5(4) . . ?
N9 C48 C49 122.2(4) . . ?
N9 C48 C47 113.9(4) . . ?
C49 C48 C47 123.8(4) . . ?
C48 C49 C50 120.3(5) . . ?
C48 C49 H49 119.9 . . ?
C50 C49 H49 119.9 . . ?
C51 C50 C49 118.3(5) . . ?
C51 C50 H50 120.9 . . ?
C49 C50 H50 120.9 . . ?
C50 C51 C52 118.8(5) . . ?
C50 C51 H51 120.6 . . ?
C52 C51 H51 120.6 . . ?
N9 C52 C51 123.8(4) . . ?
N9 C52 H52 118.1 . . ?
C51 C52 H52 118.1 . . ?
Cl3 C53 Cl4 115.6(4) . . ?
Cl3 C53 H53A 108.4 . . ?
Cl4 C53 H53A 108.4 . . ?
Cl3 C53 H53B 108.4 . . ?
Cl4 C53 H53B 108.4 . . ?
H53A C53 H53B 107.4 . . ?
Cl6 C54 Cl5 110.6(6) . . ?
Cl6 C54 H54A 109.5 . . ?
Cl5 C54 H54A 109.5 . . ?
Cl6 C54 H54B 109.5 . . ?
Cl5 C54 H54B 109.5 . . ?
H54A C54 H54B 108.1 . . ?
O4 Cl1 O6 109.9(3) . . ?
O4 Cl1 O3 110.8(4) . . ?
O6 Cl1 O3 105.6(3) . . ?
O4 Cl1 O5 112.1(3) . . ?
O6 Cl1 O5 110.0(3) . . ?
O3 Cl1 O5 108.1(2) . . ?
O7 Cl2 O10 109.0(4) . . ?
O7 Cl2 O8 111.2(3) . . ?
O10 Cl2 O8 108.0(3) . . ?
O7 Cl2 O9 110.1(3) . . ?
O10 Cl2 O9 107.6(3) . . ?
O8 Cl2 O9 110.9(3) . . ?

loop_
_geom_bond_atom_site_label_1
_geom_bond_atom_site_label_2
_geom_bond_distance
_geom_bond_site_symmetry_2
_geom_bond_publ_flag
Ru1 N4 2.029(4) . ?
Ru1 N3 2.044(4) . ?
Ru1 N6 2.050(4) . ?
Ru1 N5 2.058(4) . ?
Ru1 O1 2.066(3) . ?
Ru1 N1 2.091(4) . ?
Ru2 N9 2.028(4) . ?
Ru2 N10 2.034(3) . ?
Ru2 N8 2.061(4) . ?
Ru2 O2 2.065(3) . ?
Ru2 N7 2.067(3) . ?
Ru2 N2 2.091(4) . ?
N1 C6 1.336(6) . ?
N1 C7 1.479(6) . ?
N2 C4 1.337(6) . ?
N2 C10 1.479(6) . ?
N3 C13 1.338(6) . ?
N3 C17 1.364(6) . ?
N4 C22 1.365(6) . ?
N4 C18 1.370(6) . ?
N5 C23 1.333(6) . ?
N5 C27 1.365(6) . ?
N6 C32 1.341(6) . ?
N6 C28 1.354(7) . ?
N7 C33 1.358(6) . ?
N7 C37 1.362(6) . ?
N8 C38 1.355(5) . ?
N8 C42 1.359(6) . ?
N9 C52 1.350(6) . ?
N9 C48 1.365(5) . ?
N10 C43 1.345(6) . ?
N10 C47 1.361(6) . ?
O1 C1 1.287(5) . ?
O3 Cl1 1.435(5) . ?
O2 C3 1.286(5) . ?
O4 Cl1 1.412(5) . ?
O5 Cl1 1.437(3) . ?
O6 Cl1 1.424(4) . ?
O7 Cl2 1.396(5) . ?
O8 Cl2 1.422(4) . ?
O9 Cl2 1.427(4) . ?
O10 Cl2 1.403(6) . ?
C1 C2 1.386(6) . ?
C1 C6 1.495(6) . ?
C2 C3 1.378(6) . ?
C2 H2 0.9300 . ?
C3 C4 1.500(6) . ?
C4 C5 1.394(6) . ?
C5 C6 1.408(6) . ?
C5 H5 0.9300 . ?
C7 C8 1.523(7) . ?
C7 C9 1.528(7) . ?
C7 H7 0.9800 . ?
C8 H8A 0.9600 . ?
C8 H8B 0.9600 . ?
C8 H8C 0.9600 . ?
C9 H9A 0.9600 . ?
C9 H9B 0.9600 . ?
C9 H9C 0.9600 . ?
C10 C11 1.524(7) . ?
C10 C12 1.528(6) . ?
C10 H10 0.9800 . ?
C11 H11A 0.9600 . ?
C11 H11B 0.9600 . ?
C11 H11C 0.9600 . ?
C12 H12A 0.9600 . ?
C12 H12B 0.9600 . ?
C12 H12C 0.9600 . ?
C13 C14 1.382(7) . ?
C13 H13 0.9300 . ?
C14 C15 1.366(9) . ?
C14 H14 0.9300 . ?
C15 C16 1.378(9) . ?
C15 H15 0.9300 . ?
C16 C17 1.403(7) . ?
C16 H16 0.9300 . ?
C17 C18 1.463(7) . ?
C18 C19 1.367(7) . ?
C19 C20 1.362(9) . ?
C19 H19 0.9300 . ?
C20 C21 1.372(9) . ?
C20 H20 0.9300 . ?
C21 C22 1.377(7) . ?
C21 H21 0.9300 . ?
C22 H22 0.9300 . ?
C23 C24 1.392(7) . ?
C23 H23 0.9300 . ?
C24 C25 1.367(8) . ?
C24 H24 0.9300 . ?
C25 C26 1.375(8) . ?
C25 H25 0.9300 . ?
C26 C27 1.375(8) . ?
C26 H26 0.9300 . ?
C27 C28 1.484(8) . ?
C28 C29 1.389(7) . ?
C29 C30 1.393(9) . ?
C29 H29 0.9300 . ?
C30 C31 1.351(10) . ?
C30 H30 0.9300 . ?
C31 C32 1.381(7) . ?
C31 H31 0.9300 . ?
C32 H32 0.9300 . ?
C33 C34 1.382(6) . ?
C33 H33 0.9300 . ?
C34 C35 1.387(7) . ?
C34 H34 0.9300 . ?
C35 C36 1.385(7) . ?
C35 H35 0.9300 . ?
C36 C37 1.375(6) . ?
C36 H36 0.9300 . ?
C37 C38 1.474(6) . ?
C38 C39 1.378(7) . ?
C39 C40 1.370(7) . ?
C39 H39 0.9300 . ?
C40 C41 1.386(7) . ?
C40 H40 0.9300 . ?
C41 C42 1.371(7) . ?
C41 H41 0.9300 . ?
C42 H42 0.9300 . ?
C43 C44 1.377(6) . ?
C43 H43 0.9300 . ?
C44 C45 1.368(7) . ?
C44 H44 0.9300 . ?
C45 C46 1.391(7) . ?
C45 H45 0.9300 . ?
C46 C47 1.396(6) . ?
C46 H46 0.9300 . ?
C47 C48 1.477(6) . ?
C48 C49 1.367(7) . ?
C49 C50 1.387(7) . ?
C49 H49 0.9300 . ?
C50 C51 1.375(7) . ?
C50 H50 0.9300 . ?
C51 C52 1.380(7) . ?
C51 H51 0.9300 . ?
C52 H52 0.9300 . ?
C53 Cl3 1.688(6) . ?
C53 Cl4 1.725(7) . ?
C53 H53A 0.9700 . ?
C53 H53B 0.9700 . ?
C54 Cl6 1.570(11) . ?
C54 Cl5 1.916(11) . ?
C54 H54A 0.9700 . ?
C54 H54B 0.9700 . ?
